data_7119916
loop_
_publ_author_name
'Zhang, Yan-Yan'
'Wei, Yin'
'Tang, Xiang-Ying'
'Shi, Min'

_publ_section_title
;
 Dual-role of PtCl2 Catalysis in the Intramolecular Cyclization of
 (Hetero)Aryl-Allenes for the Facile Construction of Substituted
 2,3-Dihydropyrroles and Polyheterocyclic Skeletons
;
_journal_name_full 'Chem. Commun.'
_journal_paper_doi 10.1039/C7CC01684K
_journal_year 2017
_chemical_formula_sum 'C16 H17 N O2 S2'
_chemical_formula_weight 319.42
_chemical_name_systematic
; 
 ? 
;
_space_group_crystal_system monoclinic
_space_group_IT_number 14
_space_group_name_Hall '-P 2ybc'
_space_group_name_H-M_alt 'P 1 21/c 1'
_symmetry_space_group_name_Hall '-P 2ybc'
_symmetry_space_group_name_H-M 'P 1 21/c 1'
_atom_sites_solution_hydrogens geom
_audit_creation_method SHELXL-2013
_audit_update_record
;
2014-04-02 deposited with the CCDC.
2017-03-30 downloaded from the CCDC.
;
_cell_angle_alpha 90
_cell_angle_beta 98.956(4)
_cell_angle_gamma 90
_cell_formula_units_Z 4
_cell_length_a 16.677(4)
_cell_length_b 8.1292(16)
_cell_length_c 11.693(2)
_cell_measurement_reflns_used 3133
_cell_measurement_temperature 293(2)
_cell_measurement_theta_max 55.622
_cell_measurement_theta_min 4.945
_cell_volume 1565.9(6)
_computing_cell_refinement 'Bruker SMART'
_computing_data_collection 'Bruker SMART'
_computing_data_reduction 'Bruker SHELXTL'
_computing_molecular_graphics 'Bruker SHELXTL'
_computing_publication_material 'Bruker SHELXTL'
_computing_structure_refinement 'SHELXL-2013 (Sheldrick, 2013)'
_computing_structure_solution 'Bruker SHELXTL'
_diffrn_ambient_temperature 293(2)
_diffrn_measured_fraction_theta_full 0.999
_diffrn_measured_fraction_theta_max 0.999
_diffrn_measurement_device_type 'CCD area detector'
_diffrn_measurement_method 'phi and omega scans'
_diffrn_radiation_type MoK\a
_diffrn_radiation_wavelength 0.71073
_diffrn_reflns_av_unetI/netI 0.0458
_diffrn_reflns_Laue_measured_fraction_full 0.999
_diffrn_reflns_Laue_measured_fraction_max 0.999
_diffrn_reflns_limit_h_max 13
_diffrn_reflns_limit_h_min -20
_diffrn_reflns_limit_k_max 9
_diffrn_reflns_limit_k_min -9
_diffrn_reflns_limit_l_max 14
_diffrn_reflns_limit_l_min -14
_diffrn_reflns_number 8555
_diffrn_reflns_point_group_measured_fraction_full 0.999
_diffrn_reflns_point_group_measured_fraction_max 0.999
_diffrn_reflns_theta_full 25.242
_diffrn_reflns_theta_max 25.500
_diffrn_reflns_theta_min 2.473
_exptl_absorpt_coefficient_mu 0.343
_exptl_absorpt_correction_T_max 0.7457
_exptl_absorpt_correction_T_min 0.5753
_exptl_absorpt_correction_type multi-scan
_exptl_absorpt_process_details sadabs
_exptl_crystal_colour colorless
_exptl_crystal_density_diffrn 1.355
_exptl_crystal_description prismatic
_exptl_crystal_F_000 672
_exptl_crystal_size_max 0.211
_exptl_crystal_size_mid 0.165
_exptl_crystal_size_min 0.121
_refine_diff_density_max 0.806
_refine_diff_density_min -0.364
_refine_diff_density_rms 0.067
_refine_ls_extinction_method none
_refine_ls_goodness_of_fit_ref 1.039
_refine_ls_hydrogen_treatment constr
_refine_ls_matrix_type full
_refine_ls_number_parameters 210
_refine_ls_number_reflns 8555
_refine_ls_number_restraints 31
_refine_ls_restrained_S_all 1.075
_refine_ls_R_factor_all 0.0899
_refine_ls_R_factor_gt 0.0721
_refine_ls_shift/su_max 0.001
_refine_ls_shift/su_mean 0.000
_refine_ls_structure_factor_coef Fsqd
_refine_ls_weighting_details 'w=1/[\s^2^(Fo^2^)+(0.1244P)^2^+0.9898P] where P=(Fo^2^+2Fc^2^)/3'
_refine_ls_weighting_scheme calc
_refine_ls_wR_factor_gt 0.2027
_refine_ls_wR_factor_ref 0.2216
_reflns_Friedel_coverage 0.000
_reflns_number_gt 6410
_reflns_number_total 8555
_reflns_threshold_expression 'I > 2\s(I)'
_cod_data_source_file c7cc01684k2.cif
_cod_data_source_block cd214173
_cod_database_code 7119916
_shelx_space_group_comment
; 
The symmetry employed for this shelxl refinement is uniquely defined 
by the following loop, which should always be used as a source of 
symmetry information in preference to the above space-group names. 
They are only intended as comments. 
;
_shelxl_version_number 2013-4

loop_
_space_group_symop_operation_xyz
'x, y, z'
'-x, y+1/2, -z+1/2'
'-x, -y, -z'
'x, -y-1/2, z-1/2'

loop_
_atom_site_label
_atom_site_type_symbol
_atom_site_fract_x
_atom_site_fract_y
_atom_site_fract_z
_atom_site_U_iso_or_equiv
_atom_site_adp_type
_atom_site_occupancy
_atom_site_site_symmetry_order
_atom_site_calc_flag
_atom_site_refinement_flags_posn
_atom_site_refinement_flags_adp
_atom_site_refinement_flags_occupancy
_atom_site_disorder_assembly
_atom_site_disorder_group
S2 S 0.19829(6) 0.28513(12) 0.65679(10) 0.0661(4) Uani 1 1 d . . . . .
N1 N 0.29372(19) 0.2869(3) 0.6410(3) 0.0566(8) Uani 1 1 d . . . . .
O1 O 0.1966(2) 0.3205(4) 0.7769(3) 0.0916(10) Uani 1 1 d . . . . .
O2 O 0.1666(2) 0.1347(3) 0.6065(4) 0.1012(12) Uani 1 1 d . . . . .
C1 C 0.6840(4) 0.2418(9) 0.5665(6) 0.108(2) Uani 1 1 d D . . . .
H1 H 0.7199 0.2052 0.5186 0.129 Uiso 1 1 calc R U . A 1
C2 C 0.7036(3) 0.3463(8) 0.6499(7) 0.108(2) Uani 1 1 d D . . . .
H2 H 0.7549 0.3935 0.6656 0.130 Uiso 1 1 calc R U . B 1
C4 C 0.5691(3) 0.2946(6) 0.6629(5) 0.0822(15) Uani 1 1 d D . . . .
C5 C 0.4899(3) 0.3084(5) 0.7100(4) 0.0743(12) Uani 1 1 d . . . . .
H5A H 0.5007 0.3608 0.7854 0.089 Uiso 1 1 calc R U . . .
H5B H 0.4703 0.1982 0.7215 0.089 Uiso 1 1 calc R U . . .
C6 C 0.4207(3) 0.4060(5) 0.6334(3) 0.0689(11) Uani 1 1 d . . . . .
H6 H 0.4402 0.5144 0.6135 0.083 Uiso 1 1 calc R U . . .
C7 C 0.3917(3) 0.3116(5) 0.5279(4) 0.0747(12) Uani 1 1 d . . . . .
H7 H 0.4200 0.2984 0.4660 0.090 Uiso 1 1 calc R U . . .
C8 C 0.3196(3) 0.2483(5) 0.5338(3) 0.0651(11) Uani 1 1 d . . . . .
H8 H 0.2895 0.1863 0.4754 0.078 Uiso 1 1 calc R U . . .
C9 C 0.3463(2) 0.4231(5) 0.6903(3) 0.0615(10) Uani 1 1 d . . . . .
H9A H 0.3598 0.4124 0.7737 0.074 Uiso 1 1 calc R U . . .
H9B H 0.3201 0.5285 0.6722 0.074 Uiso 1 1 calc R U . . .
C10 C 0.1507(2) 0.4486(4) 0.5759(3) 0.0484(8) Uani 1 1 d . . . . .
C11 C 0.1154(2) 0.4254(5) 0.4623(3) 0.0591(9) Uani 1 1 d . . . . .
H11 H 0.1150 0.3219 0.4283 0.071 Uiso 1 1 calc R U . . .
C12 C 0.0807(2) 0.5576(5) 0.4001(3) 0.0650(10) Uani 1 1 d . . . . .
H12 H 0.0563 0.5414 0.3239 0.078 Uiso 1 1 calc R U . . .
C13 C 0.0809(2) 0.7136(5) 0.4466(3) 0.0580(9) Uani 1 1 d . . . . .
C14 C 0.1178(2) 0.7339(4) 0.5604(3) 0.0606(10) Uani 1 1 d . . . . .
H14 H 0.1195 0.8380 0.5937 0.073 Uiso 1 1 calc R U . . .
C15 C 0.1518(2) 0.6034(4) 0.6249(3) 0.0562(9) Uani 1 1 d . . . . .
H15 H 0.1756 0.6191 0.7014 0.067 Uiso 1 1 calc R U . . .
C16 C 0.0428(3) 0.8568(6) 0.3784(4) 0.0893(14) Uani 1 1 d . . . . .
H16A H 0.0008 0.9023 0.4163 0.134 Uiso 1 1 calc R U . . .
H16B H 0.0200 0.8209 0.3020 0.134 Uiso 1 1 calc R U . . .
H16C H 0.0833 0.9392 0.3730 0.134 Uiso 1 1 calc R U . . .
S1 S 0.5856(2) 0.1788(5) 0.5539(3) 0.0835(9) Uani 0.7 1 d D U P C 1
C3 C 0.6466(7) 0.3803(17) 0.7099(15) 0.062(3) Uani 0.7 1 d D U P C 1
H3 H 0.6531 0.4494 0.7741 0.075 Uiso 0.7 1 calc R U P C 1
S1' S 0.6240(8) 0.3964(17) 0.7232(13) 0.114(4) Uani 0.3 1 d D U P C 2
C3' C 0.6083(19) 0.217(3) 0.555(2) 0.082(9) Uani 0.3 1 d D U P C 2
H3' H 0.5786 0.1621 0.4924 0.099 Uiso 0.3 1 calc R U P C 2

loop_
_atom_site_aniso_label
_atom_site_aniso_U_11
_atom_site_aniso_U_22
_atom_site_aniso_U_33
_atom_site_aniso_U_23
_atom_site_aniso_U_13
_atom_site_aniso_U_12
S2 0.0525(6) 0.0557(6) 0.0902(8) 0.0204(5) 0.0117(5) -0.0047(4)
N1 0.0507(18) 0.0488(16) 0.0690(19) 0.0049(13) 0.0051(15) -0.0005(13)
O1 0.081(2) 0.119(3) 0.079(2) 0.0428(18) 0.0255(17) 0.0108(18)
O2 0.069(2) 0.0488(16) 0.183(4) 0.0135(18) 0.011(2) -0.0152(14)
C1 0.090(5) 0.134(5) 0.110(5) 0.050(4) 0.048(4) 0.038(4)
C2 0.051(3) 0.098(4) 0.175(6) 0.062(4) 0.012(4) -0.002(3)
C4 0.055(3) 0.082(3) 0.113(4) 0.050(3) 0.023(3) 0.016(2)
C5 0.066(3) 0.084(3) 0.072(3) 0.010(2) 0.007(2) -0.002(2)
C6 0.058(2) 0.074(2) 0.072(3) 0.015(2) 0.002(2) -0.0144(19)
C7 0.069(3) 0.088(3) 0.070(3) 0.005(2) 0.020(2) 0.019(2)
C8 0.057(2) 0.067(2) 0.067(2) -0.0170(18) -0.004(2) 0.0090(19)
C9 0.051(2) 0.062(2) 0.069(2) -0.0093(17) -0.0002(18) 0.0004(17)
C10 0.0403(18) 0.0479(18) 0.058(2) -0.0011(14) 0.0107(15) -0.0035(14)
C11 0.053(2) 0.057(2) 0.067(2) -0.0146(17) 0.0080(18) -0.0041(17)
C12 0.054(2) 0.088(3) 0.051(2) -0.0019(19) 0.0016(17) -0.004(2)
C13 0.042(2) 0.067(2) 0.067(2) 0.0125(18) 0.0156(17) 0.0046(16)
C14 0.057(2) 0.052(2) 0.074(2) -0.0084(17) 0.0152(19) 0.0044(17)
C15 0.054(2) 0.061(2) 0.053(2) -0.0080(16) 0.0071(16) -0.0009(17)
C16 0.078(3) 0.099(3) 0.094(3) 0.033(3) 0.021(3) 0.025(3)
S1 0.0764(17) 0.097(2) 0.0777(15) 0.0082(13) 0.0143(13) 0.0090(15)
C3 0.045(4) 0.049(5) 0.095(7) 0.008(4) 0.018(4) 0.007(4)
S1' 0.146(10) 0.088(4) 0.111(5) -0.003(3) 0.033(6) 0.045(6)
C3' 0.110(17) 0.046(9) 0.075(12) -0.005(8) -0.037(11) -0.013(10)

loop_
_atom_type_symbol
_atom_type_description
_atom_type_scat_dispersion_real
_atom_type_scat_dispersion_imag
_atom_type_scat_source
C C 0.0033 0.0016 'International Tables Vol C Tables 4.2.6.8 and 6.1.1.4'
H H 0.0000 0.0000 'International Tables Vol C Tables 4.2.6.8 and 6.1.1.4'
N N 0.0061 0.0033 'International Tables Vol C Tables 4.2.6.8 and 6.1.1.4'
O O 0.0106 0.0060 'International Tables Vol C Tables 4.2.6.8 and 6.1.1.4'
S S 0.1246 0.1234 'International Tables Vol C Tables 4.2.6.8 and 6.1.1.4'

loop_
_geom_angle_atom_site_label_1
_geom_angle_atom_site_label_2
_geom_angle_atom_site_label_3
_geom_angle
O2 S2 O1 120.9(2)
O2 S2 N1 105.51(19)
O1 S2 N1 106.07(18)
O2 S2 C10 108.75(19)
O1 S2 C10 107.46(18)
N1 S2 C10 107.52(15)
C8 N1 C9 105.5(3)
C8 N1 S2 122.2(3)
C9 N1 S2 119.6(3)
C3' C1 C2 108.4(11)
C2 C1 S1 112.8(5)
C2 C1 H1 123.6
S1 C1 H1 123.6
C1 C2 C3 115.3(8)
C1 C2 S1' 113.8(7)
C1 C2 H2 122.3
C3 C2 H2 122.3
S1' C4 C5 109.0(7)
C3 C4 C5 125.8(7)
S1' C4 C3' 108.6(10)
C5 C4 C3' 141.8(10)
C3 C4 S1 108.3(6)
C5 C4 S1 125.9(4)
C4 C5 C6 115.9(3)
C4 C5 H5A 108.3
C6 C5 H5A 108.3
C4 C5 H5B 108.3
C6 C5 H5B 108.3
H5A C5 H5B 107.4
C7 C6 C9 103.5(3)
C7 C6 C5 109.5(4)
C9 C6 C5 112.3(3)
C7 C6 H6 110.5
C9 C6 H6 110.5
C5 C6 H6 110.5
C8 C7 C6 110.1(4)
C8 C7 H7 124.9
C6 C7 H7 124.9
C7 C8 N1 111.3(3)
C7 C8 H8 124.3
N1 C8 H8 124.3
N1 C9 C6 103.8(3)
N1 C9 H9A 111.0
C6 C9 H9A 111.0
N1 C9 H9B 111.0
C6 C9 H9B 111.0
H9A C9 H9B 109.0
C11 C10 C15 120.0(3)
C11 C10 S2 120.4(3)
C15 C10 S2 119.5(3)
C12 C11 C10 118.9(3)
C12 C11 H11 120.5
C10 C11 H11 120.5
C11 C12 C13 122.4(3)
C11 C12 H12 118.8
C13 C12 H12 118.8
C12 C13 C14 117.4(3)
C12 C13 C16 122.1(4)
C14 C13 C16 120.5(4)
C15 C14 C13 121.3(3)
C15 C14 H14 119.4
C13 C14 H14 119.4
C14 C15 C10 119.9(3)
C14 C15 H15 120.0
C10 C15 H15 120.0
C13 C16 H16A 109.5
C13 C16 H16B 109.5
H16A C16 H16B 109.5
C13 C16 H16C 109.5
H16A C16 H16C 109.5
H16B C16 H16C 109.5
C4 S1 C1 92.0(3)
C2 C3 C4 111.5(11)
C2 C3 H3 124.3
C4 C3 H3 124.3
C4 S1' C2 96.1(7)
C1 C3' C4 111.5(14)
C1 C3' H3' 124.2
C4 C3' H3' 124.2

loop_
_geom_bond_atom_site_label_1
_geom_bond_atom_site_label_2
_geom_bond_distance
S2 O2 1.423(3)
S2 O1 1.438(3)
S2 N1 1.631(3)
S2 C10 1.749(3)
N1 C8 1.422(5)
N1 C9 1.473(5)
C1 C3' 1.27(3)
C1 C2 1.296(9)
C1 S1 1.705(8)
C1 H1 0.9300
C2 C3 1.296(14)
C2 S1' 1.736(12)
C2 H2 0.9300
C4 S1' 1.348(14)
C4 C3 1.495(14)
C4 C5 1.513(6)
C4 C3' 1.64(2)
C4 S1 1.642(7)
C5 C6 1.563(6)
C5 H5A 0.9700
C5 H5B 0.9700
C6 C7 1.469(6)
C6 C9 1.504(6)
C6 H6 0.9800
C7 C8 1.320(6)
C7 H7 0.9300
C8 H8 0.9300
C9 H9A 0.9700
C9 H9B 0.9700
C10 C11 1.379(5)
C10 C15 1.381(5)
C11 C12 1.373(5)
C11 H11 0.9300
C12 C13 1.379(5)
C12 H12 0.9300
C13 C14 1.387(5)
C13 C16 1.495(5)
C14 C15 1.372(5)
C14 H14 0.9300
C15 H15 0.9300
C16 H16A 0.9600
C16 H16B 0.9600
C16 H16C 0.9600
C3 H3 0.9300
C3' H3' 0.9300

loop_
_geom_hbond_atom_site_label_D
_geom_hbond_atom_site_label_H
_geom_hbond_atom_site_label_A
_geom_hbond_distance_DH
_geom_hbond_distance_HA
_geom_hbond_distance_DA
_geom_hbond_angle_DHA
_geom_hbond_site_symmetry_A
C9 H9A S1 0.97 3.00 3.674(6) 127.6 2_656
C8 H8 O1 0.93 2.58 3.409(5) 148.3 4_565
C9 H9A S1 0.97 3.00 3.674(6) 127.6 2_656
C8 H8 O1 0.93 2.58 3.409(5) 148.3 4_565
C9 H9A S1 0.97 3.00 3.674(6) 127.6 2_656
C8 H8 O1 0.93 2.58 3.409(5) 148.3 4_565
C11 H11 O1 0.93 2.66 3.383(5) 135.1 4_565
C9 H9A S1 0.97 3.00 3.674(6) 127.6 2_656
C8 H8 O1 0.93 2.58 3.409(5) 148.3 4_565
C11 H11 O1 0.93 2.66 3.383(5) 135.1 4_565
C9 H9A S1 0.97 3.00 3.674(6) 127.6 2_656
C8 H8 O1 0.93 2.58 3.409(5) 148.3 4_565
C11 H11 O1 0.93 2.66 3.383(5) 135.1 4_565
C9 H9A S1 0.97 3.00 3.674(6) 127.6 2_656
C8 H8 O1 0.93 2.58 3.409(5) 148.3 4_565
C8 H8 O1 0.93 2.58 3.409(5) 148.3 4_565
C9 H9A S1 0.97 3.00 3.674(6) 127.6 2_656
C8 H8 O1 0.93 2.58 3.409(5) 148.3 4_565
C9 H9A S1 0.97 3.00 3.674(6) 127.6 2_656
C8 H8 O1 0.93 2.58 3.409(5) 148.3 4_565
C9 H9A S1 0.97 3.00 3.674(6) 127.6 2_656
C8 H8 O1 0.93 2.58 3.409(5) 148.3 4_565
C9 H9A S1 0.97 3.00 3.674(6) 127.6 2_656
C8 H8 O1 0.93 2.58 3.409(5) 148.3 4_565
C9 H9A S1 0.97 3.00 3.674(6) 127.6 2_656

loop_
_geom_torsion_atom_site_label_1
_geom_torsion_atom_site_label_2
_geom_torsion_atom_site_label_3
_geom_torsion_atom_site_label_4
_geom_torsion
O2 S2 N1 C8 47.4(3)
O1 S2 N1 C8 176.7(3)
C10 S2 N1 C8 -68.6(3)
O2 S2 N1 C9 -176.4(3)
O1 S2 N1 C9 -47.1(3)
C10 S2 N1 C9 67.6(3)
C3' C1 C2 C3 9.5(19)
S1 C1 C2 C3 1.8(10)
C3' C1 C2 S1' 6.4(18)
S1 C1 C2 S1' -1.4(9)
S1' C4 C5 C6 105.5(8)
C3 C4 C5 C6 108.9(9)
C3' C4 C5 C6 -64(2)
S1 C4 C5 C6 -73.0(5)
C4 C5 C6 C7 69.5(5)
C4 C5 C6 C9 -176.2(4)
C9 C6 C7 C8 -13.2(4)
C5 C6 C7 C8 106.7(4)
C6 C7 C8 N1 -1.7(5)
C9 N1 C8 C7 16.3(4)
S2 N1 C8 C7 157.6(3)
C8 N1 C9 C6 -23.3(4)
S2 N1 C9 C6 -165.9(2)
C7 C6 C9 N1 22.0(4)
C5 C6 C9 N1 -96.0(4)
O2 S2 C10 C11 -22.6(4)
O1 S2 C10 C11 -155.0(3)
N1 S2 C10 C11 91.2(3)
O2 S2 C10 C15 160.3(3)
O1 S2 C10 C15 27.9(4)
N1 S2 C10 C15 -85.9(3)
C15 C10 C11 C12 -0.9(6)
S2 C10 C11 C12 -178.0(3)
C10 C11 C12 C13 0.9(6)
C11 C12 C13 C14 0.0(6)
C11 C12 C13 C16 -179.8(4)
C12 C13 C14 C15 -0.9(6)
C16 C13 C14 C15 178.9(4)
C13 C14 C15 C10 0.9(6)
C11 C10 C15 C14 0.0(6)
S2 C10 C15 C14 177.1(3)
S1' C4 S1 C1 1.9(9)
C3 C4 S1 C1 -1.5(7)
C5 C4 S1 C1 -179.8(4)
C3' C4 S1 C1 19(4)
C3' C1 S1 C4 -60(8)
C2 C1 S1 C4 0.0(5)
C1 C2 C3 C4 -2.9(14)
S1' C2 C3 C4 59(17)
S1' C4 C3 C2 -168(5)
C5 C4 C3 C2 -178.9(7)
C3' C4 C3 C2 -3.3(16)
S1 C4 C3 C2 2.8(13)
C3 C4 S1' C2 9(4)
C5 C4 S1' C2 179.0(5)
C3' C4 S1' C2 -7.9(15)
S1 C4 S1' C2 -2.5(11)
C1 C2 S1' C4 2.3(11)
C3 C2 S1' C4 -117(18)
C2 C1 C3' C4 -11(2)
S1 C1 C3' C4 112(9)
S1' C4 C3' C1 14(3)
C3 C4 C3' C1 9(2)
C5 C4 C3' C1 -176.8(8)
S1 C4 C3' C1 -151(6)
